data_7217561
loop_
_publ_author_name
'Vyas, Vijay S.'
'Gutzler, Rico'
'Nuss, J\"urgen'
'Kern, Klaus'
'Lotsch, Bettina V.'

_publ_section_title
;
 Optical gap in herringbone and \p-stacked crystals of
 [1]benzothieno[3,2-b]benzothiophene and its brominated derivative
;
_journal_issue 32
_journal_name_full CrystEngComm
_journal_page_first 7389
_journal_paper_doi 10.1039/C4CE00752B
_journal_volume 16
_journal_year 2014
_chemical_formula_moiety 'C14 H8 S2'
_chemical_formula_sum 'C14 H8 S2'
_chemical_formula_weight 240.32
_space_group_crystal_system monoclinic
_space_group_IT_number 14
_space_group_name_Hall '-P 2ybc'
_space_group_name_H-M_alt 'P 1 21/c 1'
_symmetry_cell_setting monoclinic
_symmetry_Int_Tables_number 14
_symmetry_space_group_name_Hall '-P 2ybc'
_symmetry_space_group_name_H-M 'P 1 21/c 1'
_atom_sites_solution_hydrogens difmap
_atom_sites_solution_primary direct
_atom_sites_solution_secondary difmap
_audit_creation_method SHELXL-2013
_cell_angle_alpha 90
_cell_angle_beta 105.974(3)
_cell_angle_gamma 90
_cell_formula_units_Z 2
_cell_length_a 11.8009(18)
_cell_length_b 5.8622(9)
_cell_length_c 7.9331(12)
_cell_measurement_reflns_used 6463
_cell_measurement_temperature 100(2)
_cell_measurement_theta_max 36.37
_cell_measurement_theta_min 2.67
_cell_volume 527.61(14)
_computing_cell_refinement 'Bruker Suite (Bruker AXS)'
_computing_data_collection 'Bruker Suite (Bruker AXS)'
_computing_data_reduction 'Bruker Suite (Bruker AXS)'
_computing_structure_refinement 'SHELXL-2013 (Sheldrick, 2013)'
_computing_structure_solution 'SHELXL-2013 (Sheldrick, 2013)'
_diffrn_ambient_temperature 100(2)
_diffrn_measured_fraction_theta_full 0.999
_diffrn_measured_fraction_theta_max 0.995
_diffrn_measurement_device_type 'SMART APEX I, Bruker AXS'
_diffrn_measurement_method \wscan
_diffrn_radiation_probe x-ray
_diffrn_radiation_type MoK\a
_diffrn_radiation_wavelength 0.71073
_diffrn_reflns_av_R_equivalents 0.0177
_diffrn_reflns_av_unetI/netI 0.0159
_diffrn_reflns_Laue_measured_fraction_full 0.999
_diffrn_reflns_Laue_measured_fraction_max 0.995
_diffrn_reflns_limit_h_max 19
_diffrn_reflns_limit_h_min -19
_diffrn_reflns_limit_k_max 9
_diffrn_reflns_limit_k_min -9
_diffrn_reflns_limit_l_max 13
_diffrn_reflns_limit_l_min -13
_diffrn_reflns_number 9359
_diffrn_reflns_point_group_measured_fraction_full 0.999
_diffrn_reflns_point_group_measured_fraction_max 0.995
_diffrn_reflns_theta_full 25.242
_diffrn_reflns_theta_max 36.393
_diffrn_reflns_theta_min 1.795
_diffrn_source 'fine-focus sealed tube'
_exptl_absorpt_coefficient_mu 0.466
_exptl_absorpt_correction_T_max 0.62
_exptl_absorpt_correction_T_min 0.53
_exptl_absorpt_correction_type multi-scan
_exptl_absorpt_process_details
; 
semi empirical absorption correction with SADABS,
G.M. Sheldrick, SADABS, Version 2007/4, University of G\"ottingen. Germany. 
;
_exptl_crystal_colour colorless
_exptl_crystal_density_diffrn 1.513
_exptl_crystal_description needle
_exptl_crystal_F_000 248
_exptl_crystal_size_max 0.350
_exptl_crystal_size_mid 0.250
_exptl_crystal_size_min 0.050
_refine_diff_density_max 0.623
_refine_diff_density_min -0.413
_refine_diff_density_rms 0.071
_refine_ls_extinction_method none
_refine_ls_goodness_of_fit_ref 1.087
_refine_ls_hydrogen_treatment refall
_refine_ls_matrix_type full
_refine_ls_number_parameters 89
_refine_ls_number_reflns 2555
_refine_ls_number_restraints 0
_refine_ls_restrained_S_all 1.087
_refine_ls_R_factor_all 0.0298
_refine_ls_R_factor_gt 0.0263
_refine_ls_shift/su_max 0.000
_refine_ls_shift/su_mean 0.000
_refine_ls_structure_factor_coef Fsqd
_refine_ls_weighting_details
;
 w=1/[\s^2^(Fo^2^)+(0.0371P)^2^+0.1622P]
 where P=(Fo^2^+2Fc^2^)/3
;
_refine_ls_weighting_scheme calc
_refine_ls_wR_factor_gt 0.0717
_refine_ls_wR_factor_ref 0.0745
_reflns_Friedel_coverage 0.000
_reflns_number_gt 2320
_reflns_number_total 2555
_reflns_threshold_expression 'I > 2\s(I)'
_cod_duplicate_entry 7215892
_cod_data_source_file c4ce00752b2.cif
_cod_data_source_block lot7x
_cod_original_sg_symbol_H-M 'P 21/c'
_cod_database_code 7217561
_shelx_space_group_comment
;
The symmetry employed for this shelxl refinement is uniquely defined
by the following loop, which should always be used as a source of
symmetry information in preference to the above space-group names.
They are only intended as comments.
;
_shelx_estimated_absorpt_t_min 0.854
_shelx_estimated_absorpt_t_max 0.977
_shelxl_version_number 2013-2

loop_
_space_group_symop_operation_xyz
'x, y, z'
'-x, y+1/2, -z+1/2'
'-x, -y, -z'
'x, -y-1/2, z-1/2'

loop_
_atom_site_label
_atom_site_type_symbol
_atom_site_fract_x
_atom_site_fract_y
_atom_site_fract_z
_atom_site_U_iso_or_equiv
_atom_site_adp_type
_atom_site_occupancy
_atom_site_site_symmetry_order
_atom_site_calc_flag
S S 0.07966(2) -0.28753(3) 0.14078(2) 0.01434(6) Uani 1 1 d
C1 C 0.19290(6) -0.11464(12) 0.11080(9) 0.01350(11) Uani 1 1 d
C2 C 0.31333(7) -0.16330(14) 0.16945(10) 0.01713(13) Uani 1 1 d
H2 H 0.3394(12) -0.301(2) 0.2337(18) 0.021(3) Uiso 1 1 d
C3 C 0.39199(7) -0.00799(15) 0.13206(11) 0.01922(14) Uani 1 1 d
H3 H 0.4753(12) -0.041(2) 0.1717(18) 0.026(3) Uiso 1 1 d
C4 C 0.35164(7) 0.19327(14) 0.03868(11) 0.01843(13) Uani 1 1 d
H4 H 0.4075(14) 0.297(3) 0.013(2) 0.033(4) Uiso 1 1 d
C5 C 0.23224(7) 0.24316(13) -0.01816(10) 0.01562(12) Uani 1 1 d
H5 H 0.2050(12) 0.376(3) -0.0805(18) 0.024(3) Uiso 1 1 d
C6 C 0.15108(6) 0.08852(12) 0.01762(9) 0.01244(11) Uani 1 1 d
C7 C 0.02488(6) 0.09421(11) -0.02747(9) 0.01230(11) Uani 1 1 d

loop_
_atom_site_aniso_label
_atom_site_aniso_U_11
_atom_site_aniso_U_22
_atom_site_aniso_U_33
_atom_site_aniso_U_23
_atom_site_aniso_U_13
_atom_site_aniso_U_12
S 0.01489(8) 0.01221(8) 0.01538(8) 0.00339(5) 0.00323(6) 0.00080(5)
C1 0.0141(2) 0.0133(3) 0.0129(2) -0.0003(2) 0.0035(2) 0.0003(2)
C2 0.0150(3) 0.0177(3) 0.0176(3) 0.0001(2) 0.0025(2) 0.0020(2)
C3 0.0139(3) 0.0226(3) 0.0205(3) -0.0020(3) 0.0037(2) -0.0001(2)
C4 0.0158(3) 0.0214(3) 0.0189(3) -0.0012(2) 0.0060(2) -0.0033(2)
C5 0.0165(3) 0.0160(3) 0.0152(3) 0.0003(2) 0.0057(2) -0.0024(2)
C6 0.0137(2) 0.0126(2) 0.0112(2) -0.00056(19) 0.00378(19) 0.0001(2)
C7 0.0142(2) 0.0116(2) 0.0116(2) 0.00081(19) 0.0043(2) 0.00071(19)

loop_
_atom_type_symbol
_atom_type_description
_atom_type_scat_dispersion_real
_atom_type_scat_dispersion_imag
_atom_type_scat_source
C C 0.0033 0.0016 'International Tables Vol C Tables 4.2.6.8 and 6.1.1.4'
H H 0.0000 0.0000 'International Tables Vol C Tables 4.2.6.8 and 6.1.1.4'
S S 0.1246 0.1234 'International Tables Vol C Tables 4.2.6.8 and 6.1.1.4'

loop_
_geom_angle_atom_site_label_1
_geom_angle_atom_site_label_2
_geom_angle_atom_site_label_3
_geom_angle
_geom_angle_site_symmetry_1
_geom_angle_site_symmetry_3
C7 S C1 90.69(3) 3 .
C2 C1 C6 121.43(7) . .
C2 C1 S 125.65(6) . .
C6 C1 S 112.92(5) . .
C3 C2 C1 118.23(7) . .
C2 C3 C4 120.90(7) . .
C5 C4 C3 120.99(7) . .
C4 C5 C6 119.13(7) . .
C5 C6 C1 119.30(6) . .
C5 C6 C7 130.90(7) . .
C1 C6 C7 109.79(6) . .
C7 C7 C6 114.00(8) 3 .
C7 C7 S 112.59(7) 3 3
C6 C7 S 133.40(5) . 3

loop_
_geom_bond_atom_site_label_1
_geom_bond_atom_site_label_2
_geom_bond_distance
_geom_bond_site_symmetry_2
S C7 1.7332(7) 3
S C1 1.7449(7) .
C1 C2 1.3977(10) .
C1 C6 1.4169(10) .
C2 C3 1.3893(12) .
C3 C4 1.4048(12) .
C4 C5 1.3873(11) .
C5 C6 1.4033(10) .
C6 C7 1.4332(10) .
C7 C7 1.3768(13) 3
C7 S 1.7332(7) 3
